data_1530195
loop_
_publ_author_name
'Kornev, A.N.'
'Ilyukhin, V.V.'
'Lider, V.V.'
'Maksimov, B.A.'
'Belov, N.V.'

_publ_section_title
;
 Crystalline structure of Na2 Cu (Si4 O10)
;
_journal_name_full 'Doklady Akademii Nauk SSSR'
_journal_page_first 831
_journal_page_last 833
_journal_volume 205
_journal_year 1972
_chemical_formula_sum 'Cu Na2 O10 Si4'
_chemical_name_systematic 'Na2 Cu (Si4 O10)'
_space_group_IT_number 2
_symmetry_space_group_name_Hall '-P 1'
_symmetry_space_group_name_H-M 'P -1'
_cell_angle_alpha 102.133
_cell_angle_beta 102.133
_cell_angle_gamma 115.7
_cell_formula_units_Z 2
_cell_length_a 6.94
_cell_length_b 7.87
_cell_length_c 9.89
_cell_volume 447.159
_citation_journal_id_ASTM DANKAS
_cod_data_source_file Kornev_DANKAS_1972_395.cif
_cod_data_source_block Cu1Na2O10Si4
_cod_original_cell_volume 447.1591
_cod_original_formula_sum 'Cu1 Na2 O10 Si4'
_cod_database_code 1530195

loop_
_symmetry_equiv_pos_as_xyz
x,y,z
-x,-y,-z

loop_
_atom_site_label
_atom_site_type_symbol
_atom_site_fract_x
_atom_site_fract_y
_atom_site_fract_z
_atom_site_occupancy
_atom_site_U_iso_or_equiv
O6 O-2 0.335 0.177 0.266 1 0.0
O8 O-2 0.046 0.78 0.72 1 0.0
Na1 Na+1 0.342 0.237 0.017 1 0.0
O1 O-2 0.471 0.647 0.431 1 0.0
Si4 Si+4 -0.077 0.293 0.147 1 0.0
O5 O-2 0.414 0.368 0.818 1 0.0
O7 O-2 0.244 0.604 0.859 1 0.0
O2 O-2 0.584 0.134 -0.259 1 0.0
Si1 Si+4 -0.237 0.06 -0.193 1 0.0
Si3 Si+4 0.185 0.378 0.748 1 0.0
Si2 Si+4 0.414 0.656 0.264 1 0.0
Cu1 Cu+2 0.241 0.287 0.426 1 0.0
O10 O-2 0.16 0.466 0.143 1 0.0
O3 O-2 0.005 0.207 -0.207 1 0.0
Na2 Na+1 0.266 0.729 0.58 1 0.0
O4 O-2 0.199 0.904 0.017 1 0.0
O9 O-2 0.114 0.352 0.581 1 0.0
